data_7703099
loop_
_publ_author_name
'Thu\'ery, Pierre'
'Atoini, Youssef'
'Harrowfield, Jack'

_publ_section_title
;
 Zero-, mono- and diperiodic uranyl ion complexes with the diphenate
 dianion: influences of transition metal ion coordination and differential
 U<sup>VI</sup> chelation.
;
_journal_issue 3
_journal_name_full 'Dalton transactions (Cambridge, England : 2003)'
_journal_page_first 817
_journal_page_last 828
_journal_paper_doi 10.1039/c9dt04126e
_journal_volume 49
_journal_year 2020
_chemical_formula_sum 'C70 H68 N6 Ni O22 U2'
_chemical_formula_weight 1880.07
_space_group_crystal_system triclinic
_space_group_IT_number 2
_space_group_name_Hall '-P 1'
_space_group_name_H-M_alt 'P -1'
_atom_sites_solution_hydrogens mixed
_atom_sites_solution_primary dual
_atom_sites_solution_secondary difmap
_audit_creation_method SHELXL-2014
_audit_update_record
;
2019-10-11 deposited with the CCDC.	2019-12-11 downloaded from the CCDC.
;
_cell_angle_alpha 116.738(3)
_cell_angle_beta 99.863(3)
_cell_angle_gamma 104.484(3)
_cell_formula_units_Z 1
_cell_length_a 11.7413(6)
_cell_length_b 12.9324(7)
_cell_length_c 13.9484(5)
_cell_measurement_reflns_used 92782
_cell_measurement_temperature 100(2)
_cell_measurement_theta_max 25.68
_cell_measurement_theta_min 2.96
_cell_volume 1729.92(17)
_computing_cell_refinement 'HKL2000 (Otwinowski & Minor, 1997)'
_computing_data_collection 'COLLECT (Nonius, 1998)'
_computing_data_reduction 'HKL2000 (Otwinowski & Minor, 1997)'
_computing_molecular_graphics 'SHELXTL (Sheldrick, 2008)'
_computing_publication_material 'SHELXTL (Sheldrick, 2008); PLATON (Spek, 2003)'
_computing_structure_refinement 'SHELXL (Sheldrick, 2015)'
_computing_structure_solution 'SHELXT (Sheldrick, 2015)'
_diffrn_ambient_temperature 100(2)
_diffrn_measured_fraction_theta_full 0.998
_diffrn_measured_fraction_theta_max 0.998
_diffrn_measurement_device_type 'Nonius Kappa-CCD area-detector diffractometer'
_diffrn_measurement_method 'two \f and eleven \w scans with 2\% steps (752 frames)'
_diffrn_radiation_monochromator graphite
_diffrn_radiation_source 'fine-focus sealed tube'
_diffrn_radiation_type MoK\a
_diffrn_radiation_wavelength 0.71073
_diffrn_reflns_av_R_equivalents 0.0606
_diffrn_reflns_av_unetI/netI 0.0688
_diffrn_reflns_Laue_measured_fraction_full 0.998
_diffrn_reflns_Laue_measured_fraction_max 0.998
_diffrn_reflns_limit_h_max 14
_diffrn_reflns_limit_h_min -14
_diffrn_reflns_limit_k_max 15
_diffrn_reflns_limit_k_min -15
_diffrn_reflns_limit_l_max 16
_diffrn_reflns_limit_l_min -16
_diffrn_reflns_number 92782
_diffrn_reflns_point_group_measured_fraction_full 0.998
_diffrn_reflns_point_group_measured_fraction_max 0.998
_diffrn_reflns_theta_full 25.242
_diffrn_reflns_theta_max 25.680
_diffrn_reflns_theta_min 2.958
_diffrn_standards_decay_% 0
_diffrn_standards_interval_time 0
_diffrn_standards_number 0
_exptl_absorpt_coefficient_mu 5.020
_exptl_absorpt_correction_T_max 0.740
_exptl_absorpt_correction_T_min 0.517
_exptl_absorpt_correction_type multi-scan
_exptl_absorpt_process_details 'SCALEPACK (Otwinowski & Minor, 1997)'
_exptl_crystal_colour 'translucent light yellow'
_exptl_crystal_density_diffrn 1.805
_exptl_crystal_description lath
_exptl_crystal_F_000 918
_exptl_crystal_size_max 0.20
_exptl_crystal_size_mid 0.09
_exptl_crystal_size_min 0.06
_refine_diff_density_max 1.188
_refine_diff_density_min -0.733
_refine_diff_density_rms 0.126
_refine_ls_extinction_method none
_refine_ls_goodness_of_fit_ref 1.018
_refine_ls_hydrogen_treatment mixed
_refine_ls_matrix_type full
_refine_ls_number_parameters 473
_refine_ls_number_reflns 6561
_refine_ls_number_restraints 4
_refine_ls_restrained_S_all 1.019
_refine_ls_R_factor_all 0.0359
_refine_ls_R_factor_gt 0.0272
_refine_ls_shift/su_max 0.001
_refine_ls_shift/su_mean 0.000
_refine_ls_structure_factor_coef Fsqd
_refine_ls_weighting_details 'w=1/[\s^2^(Fo^2^)+(0.0168P)^2^] where P=(Fo^2^+2Fc^2^)/3'
_refine_ls_weighting_scheme calc
_refine_ls_wR_factor_gt 0.0538
_refine_ls_wR_factor_ref 0.0557
_reflns_Friedel_coverage 0.000
_reflns_number_gt 5805
_reflns_number_total 6561
_reflns_threshold_expression 'I > 2\s(I)'
_cod_data_source_file c9dt04126e1.cif
_cod_data_source_block 7
_cod_depositor_comments 'Adding full bibliography for 7703096--7703104.cif.'
_cod_database_code 7703099
_shelx_space_group_comment
;
The symmetry employed for this shelxl refinement is uniquely defined
by the following loop, which should always be used as a source of
symmetry information in preference to the above space-group names.
They are only intended as comments.
;
_shelxl_version_number 2014-3

loop_
_space_group_symop_operation_xyz
'x, y, z'
'-x, -y, -z'

loop_
_atom_site_label
_atom_site_type_symbol
_atom_site_fract_x
_atom_site_fract_y
_atom_site_fract_z
_atom_site_U_iso_or_equiv
_atom_site_adp_type
_atom_site_occupancy
_atom_site_site_symmetry_order
_atom_site_calc_flag
_atom_site_refinement_flags_posn
_atom_site_refinement_flags_adp
_atom_site_refinement_flags_occupancy
U1 U 0.81978(2) 0.29743(2) 0.44408(2) 0.01989(5) Uani 1 1 d . . .
Ni1 Ni 0.5000 0.0000 0.0000 0.02152(16) Uani 1 2 d S . P
O1 O 0.7558(2) 0.3960(2) 0.4184(2) 0.0231(6) Uani 1 1 d . . .
O2 O 0.8833(2) 0.1977(2) 0.4684(2) 0.0211(6) Uani 1 1 d . . .
O3 O 0.9851(2) 0.3581(2) 0.3850(2) 0.0199(6) Uani 1 1 d . . .
O4 O 1.0435(2) 0.5334(2) 0.3797(2) 0.0221(6) Uani 1 1 d . . .
O5 O 0.7400(2) 0.1588(2) 0.2454(2) 0.0245(6) Uani 1 1 d . . .
O6 O 0.6697(2) -0.0137(2) 0.0755(2) 0.0246(6) Uani 1 1 d . . .
O7 O 0.7124(2) 0.3051(2) 0.5809(2) 0.0237(6) Uani 1 1 d . . .
O8 O 0.6059(2) 0.1620(2) 0.4015(2) 0.0244(6) Uani 1 1 d . . .
O9 O 0.4705(2) 0.4104(3) 0.5530(2) 0.0287(7) Uani 1 1 d . . .
O10 O 0.6460(2) 0.5762(3) 0.6203(2) 0.0283(7) Uani 1 1 d . . .
H10 H 0.604(3) 0.570(4) 0.561(3) 0.034 Uiso 1 1 d . U .
O11 O 0.8575(3) 0.2766(4) 0.7633(3) 0.0667(11) Uani 1 1 d D . .
H11A H 0.825(4) 0.298(5) 0.718(4) 0.100 Uiso 1 1 d D U .
H11B H 0.9366(13) 0.307(5) 0.773(5) 0.100 Uiso 1 1 d D U .
N1 N 0.3913(3) -0.1423(3) 0.0146(3) 0.0229(7) Uani 1 1 d . . .
H1 H 0.316(3) -0.166(4) -0.024(3) 0.027 Uiso 1 1 d . U .
N2 N 0.4849(3) 0.1176(3) 0.1529(3) 0.0219(7) Uani 1 1 d D . .
H2 H 0.5604(17) 0.136(3) 0.203(2) 0.026 Uiso 1 1 d D U .
N3 N 1.1277(4) 0.3224(4) 0.7483(4) 0.0502(11) Uani 1 1 d . . .
C1 C 0.9744(3) 0.3425(3) 0.2065(3) 0.0185(8) Uani 1 1 d . . .
C2 C 0.9651(3) 0.2180(4) 0.1472(3) 0.0191(8) Uani 1 1 d . . .
C3 C 0.9399(3) 0.1595(4) 0.0302(3) 0.0236(9) Uani 1 1 d . . .
H3 H 0.9353 0.0759 -0.0106 0.028 Uiso 1 1 calc R U .
C4 C 0.9212(3) 0.2201(4) -0.0290(3) 0.0250(9) Uani 1 1 d . . .
H4 H 0.9039 0.1782 -0.1090 0.030 Uiso 1 1 calc R U .
C5 C 0.9281(3) 0.3429(4) 0.0307(3) 0.0253(9) Uani 1 1 d . . .
H5 H 0.9141 0.3848 -0.0086 0.030 Uiso 1 1 calc R U .
C6 C 0.9551(3) 0.4030(4) 0.1463(3) 0.0217(9) Uani 1 1 d . . .
H6 H 0.9609 0.4871 0.1866 0.026 Uiso 1 1 calc R U .
C7 C 0.9825(3) 0.1415(3) 0.1997(3) 0.0198(8) Uani 1 1 d . . .
C8 C 0.8778(3) 0.0556(3) 0.1955(3) 0.0193(8) Uani 1 1 d . . .
C9 C 0.8919(3) -0.0285(4) 0.2288(3) 0.0228(9) Uani 1 1 d . . .
H9 H 0.8203 -0.0898 0.2208 0.027 Uiso 1 1 calc R U .
C10 C 1.0095(3) -0.0233(4) 0.2734(3) 0.0256(9) Uani 1 1 d . . .
H10A H 1.0192 -0.0789 0.2983 0.031 Uiso 1 1 calc R U .
C11 C 1.1131(3) 0.0646(4) 0.2812(3) 0.0253(9) Uani 1 1 d . . .
H11 H 1.1941 0.0700 0.3133 0.030 Uiso 1 1 calc R U .
C12 C 1.0995(3) 0.1440(4) 0.2430(3) 0.0230(9) Uani 1 1 d . . .
H12 H 1.1712 0.2012 0.2463 0.028 Uiso 1 1 calc R U .
C13 C 1.0033(3) 0.4160(4) 0.3321(3) 0.0213(9) Uani 1 1 d . . .
C14 C 0.7520(3) 0.0638(4) 0.1669(3) 0.0201(8) Uani 1 1 d . . .
C15 C 0.5007(3) 0.1771(4) 0.5373(3) 0.0212(9) Uani 1 1 d . . .
C16 C 0.4874(3) 0.2503(4) 0.6424(3) 0.0241(9) Uani 1 1 d . . .
C17 C 0.3794(3) 0.1991(4) 0.6621(3) 0.0271(9) Uani 1 1 d . . .
H17 H 0.3675 0.2462 0.7323 0.032 Uiso 1 1 calc R U .
C18 C 0.2902(4) 0.0824(4) 0.5824(4) 0.0304(10) Uani 1 1 d . . .
H18 H 0.2188 0.0507 0.5989 0.036 Uiso 1 1 calc R U .
C19 C 0.3037(3) 0.0116(4) 0.4794(3) 0.0276(9) Uani 1 1 d . . .
H19 H 0.2424 -0.0685 0.4244 0.033 Uiso 1 1 calc R U .
C20 C 0.4094(3) 0.0605(4) 0.4581(3) 0.0250(9) Uani 1 1 d . . .
H20 H 0.4196 0.0127 0.3872 0.030 Uiso 1 1 calc R U .
C21 C 0.5791(3) 0.3742(4) 0.7364(3) 0.0212(8) Uani 1 1 d . . .
C22 C 0.6219(3) 0.4833(4) 0.7304(3) 0.0238(9) Uani 1 1 d . . .
C23 C 0.7078(3) 0.5931(4) 0.8255(3) 0.0264(9) Uani 1 1 d . . .
H23 H 0.7383 0.6646 0.8196 0.032 Uiso 1 1 calc R U .
C24 C 0.7503(3) 0.6018(4) 0.9285(4) 0.0297(9) Uani 1 1 d . . .
H24 H 0.8079 0.6786 0.9929 0.036 Uiso 1 1 calc R U .
C25 C 0.7080(4) 0.4975(4) 0.9363(4) 0.0328(10) Uani 1 1 d . . .
H25 H 0.7359 0.5020 1.0067 0.039 Uiso 1 1 calc R U .
C26 C 0.6249(4) 0.3862(4) 0.8419(3) 0.0292(10) Uani 1 1 d . . .
H26 H 0.5977 0.3150 0.8489 0.035 Uiso 1 1 calc R U .
C27 C 0.6125(3) 0.2173(4) 0.5054(3) 0.0211(8) Uani 1 1 d . . .
C28 C 0.5713(4) 0.4845(4) 0.6256(3) 0.0233(9) Uani 1 1 d . . .
C29 C 0.3972(3) -0.0826(4) 0.1357(3) 0.0250(9) Uani 1 1 d . . .
H29A H 0.4776 -0.0701 0.1841 0.030 Uiso 1 1 calc R U .
H29B H 0.3290 -0.1365 0.1449 0.030 Uiso 1 1 calc R U .
C30 C 0.3842(3) 0.0423(4) 0.1705(3) 0.0247(9) Uani 1 1 d . . .
H30A H 0.3024 0.0296 0.1240 0.030 Uiso 1 1 calc R U .
H30B H 0.3896 0.0855 0.2514 0.030 Uiso 1 1 calc R U .
C31 C 0.4739(3) 0.2350(4) 0.1700(3) 0.0281(9) Uani 1 1 d . . .
H31A H 0.4751 0.2858 0.2488 0.034 Uiso 1 1 calc R U .
H31B H 0.3929 0.2160 0.1179 0.034 Uiso 1 1 calc R U .
C32 C 0.5785(4) 0.3106(4) 0.1490(3) 0.0280(9) Uani 1 1 d . . .
H32A H 0.6590 0.3218 0.1962 0.034 Uiso 1 1 calc R U .
H32B H 0.5749 0.3944 0.1758 0.034 Uiso 1 1 calc R U .
C33 C 0.5771(4) 0.2550(4) 0.0256(3) 0.0268(9) Uani 1 1 d . . .
H33A H 0.4934 0.2335 -0.0240 0.032 Uiso 1 1 calc R U .
H33B H 0.6376 0.3184 0.0193 0.032 Uiso 1 1 calc R U .
C34 C 1.1526(4) 0.3257(4) 0.6749(4) 0.0352(11) Uani 1 1 d . . .
C35 C 1.1839(4) 0.3302(4) 0.5781(4) 0.0359(11) Uani 1 1 d . . .
H35A H 1.2712 0.3399 0.5874 0.054 Uiso 1 1 calc R U .
H35B H 1.1707 0.4011 0.5757 0.054 Uiso 1 1 calc R U .
H35C H 1.1303 0.2526 0.5070 0.054 Uiso 1 1 calc R U .

loop_
_atom_site_aniso_label
_atom_site_aniso_U_11
_atom_site_aniso_U_22
_atom_site_aniso_U_33
_atom_site_aniso_U_23
_atom_site_aniso_U_13
_atom_site_aniso_U_12
U1 0.02017(8) 0.01910(10) 0.01763(9) 0.00791(8) 0.00592(6) 0.00637(6)
Ni1 0.0223(3) 0.0224(4) 0.0189(4) 0.0094(3) 0.0061(3) 0.0098(3)
O1 0.0247(13) 0.0226(16) 0.0214(15) 0.0108(14) 0.0059(12) 0.0102(12)
O2 0.0198(13) 0.0207(16) 0.0242(15) 0.0118(14) 0.0077(12) 0.0090(12)
O3 0.0213(13) 0.0216(15) 0.0158(14) 0.0092(13) 0.0067(11) 0.0066(12)
O4 0.0243(13) 0.0185(16) 0.0174(15) 0.0064(13) 0.0052(12) 0.0055(12)
O5 0.0199(13) 0.0242(17) 0.0192(15) 0.0047(14) 0.0038(12) 0.0069(12)
O6 0.0224(14) 0.0244(17) 0.0207(15) 0.0084(14) 0.0025(12) 0.0086(13)
O7 0.0193(13) 0.0270(17) 0.0218(15) 0.0115(14) 0.0071(12) 0.0057(12)
O8 0.0217(13) 0.0268(17) 0.0196(16) 0.0104(14) 0.0066(12) 0.0045(12)
O9 0.0246(14) 0.0305(18) 0.0342(18) 0.0216(16) 0.0059(13) 0.0078(13)
O10 0.0297(15) 0.0307(18) 0.0291(17) 0.0209(16) 0.0097(13) 0.0077(13)
O11 0.069(2) 0.078(3) 0.063(3) 0.046(3) 0.017(2) 0.027(2)
N1 0.0225(16) 0.0199(19) 0.0197(18) 0.0074(16) 0.0025(14) 0.0062(15)
N2 0.0213(16) 0.023(2) 0.0184(18) 0.0089(16) 0.0031(14) 0.0105(15)
N3 0.065(3) 0.052(3) 0.050(3) 0.030(3) 0.033(2) 0.032(2)
C1 0.0163(18) 0.017(2) 0.016(2) 0.0059(18) 0.0041(16) 0.0035(16)
C2 0.0159(18) 0.021(2) 0.018(2) 0.0092(19) 0.0056(16) 0.0047(16)
C3 0.025(2) 0.020(2) 0.021(2) 0.0072(19) 0.0066(17) 0.0087(18)
C4 0.023(2) 0.029(3) 0.021(2) 0.013(2) 0.0067(17) 0.0077(19)
C5 0.024(2) 0.029(3) 0.022(2) 0.016(2) 0.0032(17) 0.0056(19)
C6 0.0220(19) 0.019(2) 0.019(2) 0.0078(19) 0.0051(17) 0.0057(17)
C7 0.0240(19) 0.016(2) 0.015(2) 0.0043(18) 0.0044(16) 0.0095(17)
C8 0.0200(18) 0.019(2) 0.015(2) 0.0051(18) 0.0070(16) 0.0073(17)
C9 0.027(2) 0.019(2) 0.021(2) 0.0083(19) 0.0107(17) 0.0081(18)
C10 0.031(2) 0.025(2) 0.024(2) 0.012(2) 0.0110(19) 0.0147(19)
C11 0.025(2) 0.029(3) 0.023(2) 0.010(2) 0.0083(18) 0.0159(19)
C12 0.0225(19) 0.023(2) 0.022(2) 0.011(2) 0.0087(17) 0.0059(18)
C13 0.0112(17) 0.027(2) 0.023(2) 0.011(2) 0.0056(16) 0.0078(17)
C14 0.0230(19) 0.021(2) 0.020(2) 0.012(2) 0.0088(18) 0.0075(18)
C15 0.0207(19) 0.024(2) 0.022(2) 0.015(2) 0.0050(17) 0.0082(17)
C16 0.027(2) 0.027(2) 0.025(2) 0.019(2) 0.0073(18) 0.0116(19)
C17 0.034(2) 0.030(3) 0.030(2) 0.021(2) 0.016(2) 0.014(2)
C18 0.025(2) 0.033(3) 0.042(3) 0.026(2) 0.013(2) 0.009(2)
C19 0.022(2) 0.030(3) 0.033(3) 0.021(2) 0.0055(18) 0.0071(19)
C20 0.029(2) 0.027(2) 0.023(2) 0.016(2) 0.0079(18) 0.0119(19)
C21 0.0201(19) 0.022(2) 0.023(2) 0.010(2) 0.0108(17) 0.0103(18)
C22 0.023(2) 0.027(2) 0.026(2) 0.015(2) 0.0119(18) 0.0126(19)
C23 0.023(2) 0.029(3) 0.035(3) 0.019(2) 0.0134(19) 0.0142(19)
C24 0.026(2) 0.027(2) 0.033(3) 0.013(2) 0.0091(19) 0.0102(19)
C25 0.039(2) 0.038(3) 0.024(2) 0.017(2) 0.011(2) 0.015(2)
C26 0.038(2) 0.030(3) 0.026(2) 0.017(2) 0.013(2) 0.015(2)
C27 0.024(2) 0.019(2) 0.023(2) 0.013(2) 0.0055(18) 0.0099(18)
C28 0.029(2) 0.024(2) 0.029(2) 0.016(2) 0.017(2) 0.018(2)
C29 0.0231(19) 0.029(2) 0.020(2) 0.013(2) 0.0047(17) 0.0074(18)
C30 0.023(2) 0.029(2) 0.017(2) 0.008(2) 0.0067(17) 0.0090(18)
C31 0.033(2) 0.026(3) 0.019(2) 0.006(2) 0.0043(18) 0.015(2)
C32 0.034(2) 0.019(2) 0.022(2) 0.006(2) 0.0012(19) 0.0114(19)
C33 0.032(2) 0.022(2) 0.024(2) 0.013(2) 0.0040(18) 0.0079(19)
C34 0.029(2) 0.031(3) 0.047(3) 0.017(3) 0.014(2) 0.017(2)
C35 0.030(2) 0.039(3) 0.045(3) 0.027(3) 0.012(2) 0.013(2)

loop_
_atom_type_symbol
_atom_type_description
_atom_type_scat_dispersion_real
_atom_type_scat_dispersion_imag
_atom_type_scat_source
C C 0.0033 0.0016 'International Tables Vol C Tables 4.2.6.8 and 6.1.1.4'
H H 0.0000 0.0000 'International Tables Vol C Tables 4.2.6.8 and 6.1.1.4'
N N 0.0061 0.0033 'International Tables Vol C Tables 4.2.6.8 and 6.1.1.4'
O O 0.0106 0.0060 'International Tables Vol C Tables 4.2.6.8 and 6.1.1.4'
Ni Ni 0.3393 1.1124 'International Tables Vol C Tables 4.2.6.8 and 6.1.1.4'
U U -9.6767 9.6646 'International Tables Vol C Tables 4.2.6.8 and 6.1.1.4'

loop_
_geom_angle_atom_site_label_1
_geom_angle_atom_site_label_2
_geom_angle_atom_site_label_3
_geom_angle
_geom_angle_site_symmetry_1
_geom_angle_site_symmetry_3
O1 U1 O2 179.48(11) . .
O1 U1 O3 90.32(9) . .
O2 U1 O3 89.57(9) . .
O1 U1 O4 90.57(10) . 2_766
O2 U1 O4 89.92(10) . 2_766
O3 U1 O4 81.73(8) . 2_766
O1 U1 O5 86.43(10) . .
O2 U1 O5 93.05(10) . .
O3 U1 O5 77.22(8) . .
O4 U1 O5 158.72(8) 2_766 .
O1 U1 O7 91.32(9) . .
O2 U1 O7 88.99(9) . .
O3 U1 O7 155.90(9) . .
O4 U1 O7 74.21(8) 2_766 .
O5 U1 O7 126.87(8) . .
O1 U1 O8 87.82(9) . .
O2 U1 O8 92.02(9) . .
O3 U1 O8 150.75(9) . .
O4 U1 O8 127.46(8) 2_766 .
O5 U1 O8 73.52(8) . .
O7 U1 O8 53.35(8) . .
N2 Ni1 N2 180.0 . 2_655
N2 Ni1 N1 94.86(12) . 2_655
N2 Ni1 N1 85.14(12) 2_655 2_655
N2 Ni1 N1 85.14(12) . .
N2 Ni1 N1 94.86(12) 2_655 .
N1 Ni1 N1 180.00(13) 2_655 .
N2 Ni1 O6 85.02(10) . 2_655
N2 Ni1 O6 94.98(10) 2_655 2_655
N1 Ni1 O6 91.16(10) 2_655 2_655
N1 Ni1 O6 88.84(10) . 2_655
N2 Ni1 O6 94.98(10) . .
N2 Ni1 O6 85.02(10) 2_655 .
N1 Ni1 O6 88.84(10) 2_655 .
N1 Ni1 O6 91.16(10) . .
O6 Ni1 O6 180.00(14) 2_655 .
C13 O3 U1 132.8(2) . .
C13 O4 U1 136.2(2) . 2_766
C14 O5 U1 140.9(2) . .
C14 O6 Ni1 128.1(2) . .
C27 O7 U1 93.9(2) . .
C27 O8 U1 92.6(2) . .
C28 O10 H10 103(3) . .
H11A O11 H11B 101.7(15) . .
C33 N1 C29 113.9(3) 2_655 .
C33 N1 Ni1 115.8(2) 2_655 .
C29 N1 Ni1 105.1(2) . .
C33 N1 H1 107(3) 2_655 .
C29 N1 H1 106(3) . .
Ni1 N1 H1 109(2) . .
C30 N2 C31 113.5(3) . .
C30 N2 Ni1 106.7(2) . .
C31 N2 Ni1 117.4(2) . .
C30 N2 H2 109(2) . .
C31 N2 H2 109(2) . .
Ni1 N2 H2 101(2) . .
C2 C1 C6 119.6(3) . .
C2 C1 C13 123.4(3) . .
C6 C1 C13 117.1(3) . .
C3 C2 C1 118.3(3) . .
C3 C2 C7 116.2(3) . .
C1 C2 C7 125.5(3) . .
C2 C3 C4 121.9(4) . .
C2 C3 H3 119.0 . .
C4 C3 H3 119.0 . .
C5 C4 C3 119.2(4) . .
C5 C4 H4 120.4 . .
C3 C4 H4 120.4 . .
C6 C5 C4 119.8(3) . .
C6 C5 H5 120.1 . .
C4 C5 H5 120.1 . .
C5 C6 C1 121.2(4) . .
C5 C6 H6 119.4 . .
C1 C6 H6 119.4 . .
C12 C7 C8 118.2(3) . .
C12 C7 C2 121.6(3) . .
C8 C7 C2 119.9(3) . .
C9 C8 C7 120.4(3) . .
C9 C8 C14 119.7(3) . .
C7 C8 C14 119.6(3) . .
C10 C9 C8 120.5(3) . .
C10 C9 H9 119.8 . .
C8 C9 H9 119.8 . .
C9 C10 C11 119.0(3) . .
C9 C10 H10A 120.5 . .
C11 C10 H10A 120.5 . .
C12 C11 C10 120.8(3) . .
C12 C11 H11 119.6 . .
C10 C11 H11 119.6 . .
C11 C12 C7 121.0(3) . .
C11 C12 H12 119.5 . .
C7 C12 H12 119.5 . .
O4 C13 O3 123.8(3) . .
O4 C13 C1 117.3(3) . .
O3 C13 C1 118.9(3) . .
O6 C14 O5 123.9(3) . .
O6 C14 C8 121.9(3) . .
O5 C14 C8 114.2(3) . .
C20 C15 C16 120.1(3) . .
C20 C15 C27 116.8(3) . .
C16 C15 C27 123.0(4) . .
C15 C16 C17 116.8(4) . .
C15 C16 C21 126.0(3) . .
C17 C16 C21 117.1(3) . .
C18 C17 C16 122.1(4) . .
C18 C17 H17 119.0 . .
C16 C17 H17 119.0 . .
C19 C18 C17 120.7(4) . .
C19 C18 H18 119.7 . .
C17 C18 H18 119.7 . .
C18 C19 C20 118.2(4) . .
C18 C19 H19 120.9 . .
C20 C19 H19 120.9 . .
C15 C20 C19 122.1(4) . .
C15 C20 H20 119.0 . .
C19 C20 H20 119.0 . .
C26 C21 C22 116.6(4) . .
C26 C21 C16 117.3(3) . .
C22 C21 C16 126.0(3) . .
C23 C22 C21 119.7(3) . .
C23 C22 C28 118.9(3) . .
C21 C22 C28 121.3(4) . .
C24 C23 C22 122.1(4) . .
C24 C23 H23 118.9 . .
C22 C23 H23 118.9 . .
C25 C24 C23 118.9(4) . .
C25 C24 H24 120.6 . .
C23 C24 H24 120.6 . .
C24 C25 C26 120.1(4) . .
C24 C25 H25 120.0 . .
C26 C25 H25 120.0 . .
C25 C26 C21 122.6(4) . .
C25 C26 H26 118.7 . .
C21 C26 H26 118.7 . .
O7 C27 O8 120.2(3) . .
O7 C27 C15 120.6(3) . .
O8 C27 C15 119.2(3) . .
O9 C28 O10 123.4(3) . .
O9 C28 C22 123.6(3) . .
O10 C28 C22 112.9(3) . .
N1 C29 C30 108.1(3) . .
N1 C29 H29A 110.1 . .
C30 C29 H29A 110.1 . .
N1 C29 H29B 110.1 . .
C30 C29 H29B 110.1 . .
H29A C29 H29B 108.4 . .
N2 C30 C29 108.1(3) . .
N2 C30 H30A 110.1 . .
C29 C30 H30A 110.1 . .
N2 C30 H30B 110.1 . .
C29 C30 H30B 110.1 . .
H30A C30 H30B 108.4 . .
N2 C31 C32 112.5(3) . .
N2 C31 H31A 109.1 . .
C32 C31 H31A 109.1 . .
N2 C31 H31B 109.1 . .
C32 C31 H31B 109.1 . .
H31A C31 H31B 107.8 . .
C31 C32 C33 116.1(3) . .
C31 C32 H32A 108.3 . .
C33 C32 H32A 108.3 . .
C31 C32 H32B 108.3 . .
C33 C32 H32B 108.3 . .
H32A C32 H32B 107.4 . .
N1 C33 C32 112.5(3) 2_655 .
N1 C33 H33A 109.1 2_655 .
C32 C33 H33A 109.1 . .
N1 C33 H33B 109.1 2_655 .
C32 C33 H33B 109.1 . .
H33A C33 H33B 107.8 . .
N3 C34 C35 179.3(5) . .
C34 C35 H35A 109.5 . .
C34 C35 H35B 109.5 . .
H35A C35 H35B 109.5 . .
C34 C35 H35C 109.5 . .
H35A C35 H35C 109.5 . .
H35B C35 H35C 109.5 . .

loop_
_geom_bond_atom_site_label_1
_geom_bond_atom_site_label_2
_geom_bond_distance
_geom_bond_site_symmetry_2
U1 O1 1.765(2) .
U1 O2 1.767(2) .
U1 O3 2.331(2) .
U1 O4 2.336(3) 2_766
U1 O5 2.360(3) .
U1 O7 2.441(2) .
U1 O8 2.466(2) .
Ni1 N2 2.059(3) .
Ni1 N2 2.059(3) 2_655
Ni1 N1 2.076(3) 2_655
Ni1 N1 2.076(3) .
Ni1 O6 2.176(2) 2_655
Ni1 O6 2.176(2) .
O3 C13 1.274(4) .
O4 C13 1.263(4) .
O4 U1 2.336(3) 2_766
O5 C14 1.288(4) .
O6 C14 1.228(4) .
O7 C27 1.268(4) .
O8 C27 1.273(4) .
O9 C28 1.222(4) .
O10 C28 1.327(4) .
O10 H10 0.85(4) .
O11 H11A 0.868(10) .
O11 H11B 0.873(10) .
N1 C33 1.476(5) 2_655
N1 C29 1.488(5) .
N1 H1 0.84(4) .
N2 C30 1.465(4) .
N2 C31 1.470(5) .
N2 H2 0.927(10) .
N3 C34 1.127(5) .
C1 C2 1.404(5) .
C1 C6 1.408(5) .
C1 C13 1.492(5) .
C2 C3 1.391(5) .
C2 C7 1.503(4) .
C3 C4 1.397(5) .
C3 H3 0.9500 .
C4 C5 1.394(5) .
C4 H4 0.9500 .
C5 C6 1.371(5) .
C5 H5 0.9500 .
C6 H6 0.9500 .
C7 C12 1.388(5) .
C7 C8 1.408(5) .
C8 C9 1.394(5) .
C8 C14 1.506(5) .
C9 C10 1.385(5) .
C9 H9 0.9500 .
C10 C11 1.391(5) .
C10 H10A 0.9500 .
C11 C12 1.383(5) .
C11 H11 0.9500 .
C12 H12 0.9500 .
C15 C20 1.389(5) .
C15 C16 1.405(5) .
C15 C27 1.502(5) .
C16 C17 1.409(5) .
C16 C21 1.486(5) .
C17 C18 1.383(6) .
C17 H17 0.9500 .
C18 C19 1.376(6) .
C18 H18 0.9500 .
C19 C20 1.390(5) .
C19 H19 0.9500 .
C20 H20 0.9500 .
C21 C26 1.401(5) .
C21 C22 1.420(5) .
C22 C23 1.387(5) .
C22 C28 1.489(5) .
C23 C24 1.381(5) .
C23 H23 0.9500 .
C24 C25 1.377(5) .
C24 H24 0.9500 .
C25 C26 1.382(5) .
C25 H25 0.9500 .
C26 H26 0.9500 .
C29 C30 1.520(5) .
C29 H29A 0.9900 .
C29 H29B 0.9900 .
C30 H30A 0.9900 .
C30 H30B 0.9900 .
C31 C32 1.527(5) .
C31 H31A 0.9900 .
C31 H31B 0.9900 .
C32 C33 1.534(5) .
C32 H32A 0.9900 .
C32 H32B 0.9900 .
C33 N1 1.476(5) 2_655
C33 H33A 0.9900 .
C33 H33B 0.9900 .
C34 C35 1.481(6) .
C35 H35A 0.9800 .
C35 H35B 0.9800 .
C35 H35C 0.9800 .

loop_
_geom_hbond_atom_site_label_D
_geom_hbond_atom_site_label_H
_geom_hbond_atom_site_label_A
_geom_hbond_distance_DH
_geom_hbond_distance_HA
_geom_hbond_distance_DA
_geom_hbond_angle_DHA
_geom_hbond_site_symmetry_A
O10 H10 O9 0.85(4) 1.83(4) 2.665(4) 169(4) 2_666
O11 H11A O7 0.868(10) 2.183(16) 3.032(4) 166(5) .
O11 H11B N3 0.873(10) 2.30(2) 3.139(5) 161(6) .
N2 H2 O5 0.927(10) 1.998(18) 2.860(4) 154(3) .
N2 H2 O8 0.927(10) 2.58(3) 3.239(4) 129(3) .
C31 H31B O6 0.99 2.58 3.090(5) 111.8 2_655
C35 H35A O9 0.98 2.50 3.392(4) 151.4 1_655
C35 H35B O1 0.98 2.51 3.409(5) 152.7 2_766
